data_9011520
loop_
_publ_author_name
'Effenberger, H.'
'Culetto, F. J.'
'Topa, D.'
'Paar, W. H.'

_publ_section_title
;
 The crystal structure of synthetic buckhornite, [Pb2BiS3][AuTe2]
;
_journal_name_full 'Zeitschrift fur Kristallographie'
_journal_page_first 10
_journal_page_last 16
_journal_volume 215
_journal_year 2000
_chemical_compound_source Synthetic
_chemical_formula_sum 'Au Bi Pb2 S3 Te2'
_chemical_name_mineral Buckhornite
_space_group_IT_number 59
_symmetry_space_group_name_Hall '-P 2ab 2a'
_symmetry_space_group_name_H-M 'P m m n :2'
_cell_angle_alpha 90
_cell_angle_beta 90
_cell_angle_gamma 90
_cell_length_a 4.108
_cell_length_b 12.308
_cell_length_c 9.331
_cell_formula_units_Z 2
_cell_volume 471.787
_database_code_amcsd 0011084
_exptl_crystal_density_diffrn 8.248
_cod_original_sg_symbol_H-M 'P m m n'
_cod_original_formula_sum 'Au (Pb2 Bi) Te2 S3'
_cod_database_code 9011520

loop_
_space_group_symop_operation_xyz
x,y,z
x,1/2-y,z
-x,1/2+y,-z
1/2-x,y,z
1/2+x,-y,-z
1/2+x,1/2+y,-z
1/2-x,1/2-y,z
-x,-y,-z

loop_
_atom_site_aniso_label
_atom_site_aniso_U_11
_atom_site_aniso_U_22
_atom_site_aniso_U_33
_atom_site_aniso_U_12
_atom_site_aniso_U_13
_atom_site_aniso_U_23
Au 0.01570 0.01950 0.02530 0.00000 0.00000 0.00000
PbMe1 0.02860 0.02770 0.03770 0.00000 0.00000 0.00170
BiMe1 0.02860 0.02770 0.03770 0.00000 0.00000 0.00170
PbMe2 0.02680 0.02660 0.03150 0.00000 0.00000 0.00000
BiMe2 0.02680 0.02660 0.03150 0.00000 0.00000 0.00000
Te 0.01800 0.02210 0.02500 0.00000 0.00000 0.00020
S1 0.02200 0.01700 0.02700 0.00000 0.00000 0.00000
S2 0.01400 0.01900 0.02500 0.00000 0.00000 0.00200

loop_
_atom_site_label
_atom_site_fract_x
_atom_site_fract_y
_atom_site_fract_z
_atom_site_occupancy
_atom_site_U_iso_or_equiv
Au 0.25000 0.25000 -0.00450 1.00000 0.02010
PbMe1 0.25000 0.07838 0.31660 0.66667 0.03140
BiMe1 0.25000 0.07838 0.31660 0.33333 0.03140
PbMe2 0.75000 0.25000 0.64820 0.66667 0.02830
BiMe2 0.75000 0.25000 0.64820 0.33333 0.02830
Te 0.75000 0.10710 -0.00750 1.00000 0.02170
S1 0.75000 0.25000 0.36540 1.00000 0.02200
S2 0.75000 0.91230 0.38350 1.00000 0.02000

loop_
_cod_related_entry_id
_cod_related_entry_database
_cod_related_entry_code
1 AMCSD 0011084
